data_4038035
loop_
_publ_author_name
'Hocine, Sofiane'
'Berger, Gilles'
'Hanessian, Stephen'

_publ_section_title
;
 Design and Synthesis of Backbone-Fused, Conformationally Constrained
 Morpholine-Proline Chimeras.
;
_journal_issue 6
_journal_name_full 'The Journal of organic chemistry'
_journal_page_first 4237
_journal_page_last 4247
_journal_paper_doi 10.1021/acs.joc.9b03413
_journal_volume 85
_journal_year 2020
_chemical_absolute_configuration ad
_chemical_formula_moiety 'C8 H11 N O3, H2 O'
_chemical_formula_sum 'C8 H13 N O4'
_chemical_formula_weight 187.19
_space_group_crystal_system orthorhombic
_space_group_IT_number 19
_space_group_name_Hall 'P 2ac 2ab'
_space_group_name_H-M_alt 'P 21 21 21'
_atom_sites_solution_hydrogens mixed
_atom_sites_solution_primary dual
_audit_creation_date 2019-06-27
_audit_creation_method
;
Olex2 1.2
(compiled 2018.05.29 svn.r3508 for OlexSys, GUI svn.r5506)
;
_cell_angle_alpha 90
_cell_angle_beta 90
_cell_angle_gamma 90
_cell_formula_units_Z 4
_cell_length_a 5.312(2)
_cell_length_b 11.535(5)
_cell_length_c 13.242(6)
_cell_measurement_reflns_used 619
_cell_measurement_temperature 100
_cell_measurement_theta_max 36.572
_cell_measurement_theta_min 5.085
_cell_volume 811.4(6)
_computing_cell_refinement
'SAINT (2013) V8.38A; Integration Software for Single Crystal Data. Bruker AXS Inc., Madison, WI 53719-1173.'
_computing_data_collection
;
APEX 2 (2013) Bruker AXS Inc., Madison, WI 53719-1173.
;
_computing_data_reduction
'SAINT (2013) V8.38A; Integration Software for Single Crystal Data. Bruker AXS Inc., Madison, WI 53719-1173.'
_computing_molecular_graphics 'Olex2 (Dolomanov et al., 2009)'
_computing_publication_material 'Olex2 (Dolomanov et al., 2009)'
_computing_structure_refinement 'XL (Sheldrick, 2008)'
_computing_structure_solution 'ShelXT (Sheldrick, 2015)'
_diffrn_ambient_temperature 100
_diffrn_detector 'CCD area detector'
_diffrn_detector_area_resol_mean 8.3
_diffrn_detector_type 'Bruker APEX2 CCD'
_diffrn_measured_fraction_theta_full 0.998
_diffrn_measured_fraction_theta_max 0.998
_diffrn_measurement_device 'three-circle diffractometer'
_diffrn_measurement_device_type 'Bruker Smart APEX'
_diffrn_measurement_method '\w scans'
_diffrn_radiation_collimation 'Focusing mirrors'
_diffrn_radiation_monochromator 'Quazar MX Mirror Optics'
_diffrn_radiation_probe x-ray
_diffrn_radiation_type CuK\a
_diffrn_radiation_wavelength 1.54178
_diffrn_reflns_av_R_equivalents 0.1030
_diffrn_reflns_av_unetI/netI 0.1040
_diffrn_reflns_Laue_measured_fraction_full 0.998
_diffrn_reflns_Laue_measured_fraction_max 0.998
_diffrn_reflns_limit_h_max 5
_diffrn_reflns_limit_h_min -6
_diffrn_reflns_limit_k_max 13
_diffrn_reflns_limit_k_min -13
_diffrn_reflns_limit_l_max 15
_diffrn_reflns_limit_l_min -15
_diffrn_reflns_number 5786
_diffrn_reflns_point_group_measured_fraction_full 0.995
_diffrn_reflns_point_group_measured_fraction_max 0.993
_diffrn_reflns_theta_full 67.679
_diffrn_reflns_theta_max 67.917
_diffrn_reflns_theta_min 5.085
_diffrn_source 'Microfocus Source'
_diffrn_source_target Cu
_diffrn_source_type 'Incoatec I\mS High Brilliance Microsource'
_exptl_absorpt_coefficient_mu 1.043
_exptl_absorpt_correction_T_max 0.7530
_exptl_absorpt_correction_T_min 0.4160
_exptl_absorpt_correction_type multi-scan
_exptl_absorpt_process_details
'SADABS-2016/2 (Bruker,2016/2) was used for absorption correction. wR2(int) was 0.1386 before and 0.0795 after correction. The Ratio of minimum to maximum transmission is 0.5525. The \l/2 correction factor is Not present.'
_exptl_crystal_colour 'clear light colourless'
_exptl_crystal_colour_lustre clear
_exptl_crystal_colour_modifier light
_exptl_crystal_colour_primary colourless
_exptl_crystal_density_diffrn 1.532
_exptl_crystal_description block
_exptl_crystal_F_000 400
_exptl_crystal_recrystallization_method 'crystallized from CHCl3'
_exptl_crystal_size_max 0.12
_exptl_crystal_size_mid 0.09
_exptl_crystal_size_min 0.08
_refine_diff_density_max 0.192
_refine_diff_density_min -0.256
_refine_diff_density_rms 0.057
_refine_ls_abs_structure_details
;
 Refined as an inversion twin.
;
_refine_ls_abs_structure_Flack 0.5(9)
_refine_ls_extinction_method none
_refine_ls_goodness_of_fit_ref 0.911
_refine_ls_hydrogen_treatment mixed
_refine_ls_matrix_type full
_refine_ls_number_parameters 131
_refine_ls_number_reflns 1468
_refine_ls_number_restraints 3
_refine_ls_restrained_S_all 0.910
_refine_ls_R_factor_all 0.1054
_refine_ls_R_factor_gt 0.0649
_refine_ls_shift/su_max 0.000
_refine_ls_shift/su_mean 0.000
_refine_ls_structure_factor_coef Fsqd
_refine_ls_weighting_details 'w=1/[\s^2^(Fo^2^)+(0.0661P)^2^] where P=(Fo^2^+2Fc^2^)/3'
_refine_ls_weighting_scheme calc
_refine_ls_wR_factor_gt 0.1316
_refine_ls_wR_factor_ref 0.1579
_reflns_Friedel_coverage 0.651
_reflns_Friedel_fraction_full 0.990
_reflns_Friedel_fraction_max 0.986
_reflns_number_gt 831
_reflns_number_total 1468
_reflns_threshold_expression 'I > 2\s(I)'
_cod_data_source_file jo9b03413_si_002.cif
_cod_data_source_block han5532
_cod_depositor_comments
;
The following automatic conversions were performed:

data item '_diffrn_radiation_probe' value 'X-ray' was changed to
'x-ray' in accordance with the
/home/data/users/saulius/crontab/automatic-downloads/rss-feeds/ACS/lib/dictionaries/cif_core.dic
dictionary named 'cif_core.dic' version 2.4.2 last updated on
2011-04-26.

Automatic conversion script
Id: cif_fix_values 7556 2019-12-06 15:28:31Z antanas 

 Adding full bibliography for 4038035.cif.
;
_cod_database_code 4038035
_shelx_shelxl_version_number 2018/3
_shelx_space_group_comment
;
The symmetry employed for this shelxl refinement is uniquely defined
by the following loop, which should always be used as a source of
symmetry information in preference to the above space-group names.
They are only intended as comments.
;
_shelx_estimated_absorpt_t_max 0.921
_shelx_estimated_absorpt_t_min 0.885
_olex2_refinement_description
;
1. Twinned data refinement
 Scales: 0.5(9)
 0.5(9)
2. Fixed Uiso
 At 1.2 times of:
  All C(H) groups, All C(H,H) groups
3. Restrained distances
 O4-H4A = O4-H4B
 0.88 with sigma of 0.002
 N1-H1
 0.84 with sigma of 0.002
4.a Ternary CH refined with riding coordinates:
 C1(H1A), C3(H3), C4(H4), C6(H6)
4.b Secondary CH2 refined with riding coordinates:
 C2(H2A,H2B), C5(H5A,H5B), C7(H7A,H7B)
;
_olex2_exptl_crystal_mounting_method 'mounted on a cryoloop'
_olex2_submission_special_instructions 'No special instructions were received'

loop_
_space_group_symop_operation_xyz
'x, y, z'
'-x+1/2, -y, z+1/2'
'-x, y+1/2, -z+1/2'
'x+1/2, -y+1/2, -z'

loop_
_atom_site_label
_atom_site_type_symbol
_atom_site_fract_x
_atom_site_fract_y
_atom_site_fract_z
_atom_site_U_iso_or_equiv
_atom_site_adp_type
_atom_site_occupancy
_atom_site_site_symmetry_order
_atom_site_calc_flag
_atom_site_refinement_flags_posn
_atom_site_refinement_flags_adp
_atom_site_refinement_flags_occupancy
_atom_site_disorder_assembly
_atom_site_disorder_group
O1 O 0.8269(8) 0.6312(3) 0.5082(3) 0.0615(12) Uani 1 1 d . . . . .
O2 O 0.1738(8) 0.3161(3) 0.5637(3) 0.0646(13) Uani 1 1 d . . . . .
O3 O 0.3817(8) 0.2854(4) 0.7099(3) 0.0642(13) Uani 1 1 d . . . . .
N1 N 0.5387(11) 0.4357(5) 0.4757(4) 0.0567(14) Uani 1 1 d D . . . .
C1 C 0.5868(12) 0.3944(5) 0.5812(5) 0.0561(17) Uani 1 1 d . . . . .
H1A H 0.738576 0.343091 0.582192 0.067 Uiso 1 1 calc R . . . .
C2 C 0.6415(12) 0.5074(5) 0.6411(5) 0.0609(17) Uani 1 1 d . . . . .
H2A H 0.525388 0.514946 0.699240 0.073 Uiso 1 1 calc R . . . .
H2B H 0.816901 0.507988 0.666399 0.073 Uiso 1 1 calc R . . . .
C3 C 0.5997(11) 0.6045(5) 0.5658(5) 0.0594(17) Uani 1 1 d . . . . .
H3 H 0.528396 0.675177 0.598900 0.071 Uiso 1 1 calc R . . . .
C4 C 0.4233(12) 0.5564(5) 0.4854(5) 0.0576(16) Uani 1 1 d . . . . .
H4 H 0.239365 0.559438 0.501267 0.069 Uiso 1 1 calc R . . . .
C5 C 0.5057(12) 0.6162(5) 0.3886(5) 0.0601(17) Uani 1 1 d . . . . .
H5A H 0.470702 0.700496 0.388398 0.072 Uiso 1 1 calc R . . . .
H5B H 0.436821 0.579293 0.326997 0.072 Uiso 1 1 calc R . . . .
C6 C 0.7833(13) 0.5874(5) 0.4070(5) 0.0582(17) Uani 1 1 d . . . . .
H6 H 0.901117 0.618590 0.354696 0.070 Uiso 1 1 calc R . . . .
C7 C 0.7777(11) 0.4559(5) 0.4143(5) 0.0595(18) Uani 1 1 d . . . . .
H7A H 0.928126 0.425665 0.449774 0.071 Uiso 1 1 calc R . . . .
H7B H 0.766116 0.419557 0.346733 0.071 Uiso 1 1 calc R . . . .
C8 C 0.3577(13) 0.3278(5) 0.6217(6) 0.0600(16) Uani 1 1 d . . . . .
O4 O 0.8415(11) 0.1636(4) 0.7126(4) 0.0698(13) Uani 1 1 d D . . . .
H1 H 0.460(10) 0.382(4) 0.446(4) 0.08(2) Uiso 1 1 d D . . . .
H4A H 0.719(8) 0.215(4) 0.714(5) 0.09(3) Uiso 1 1 d D . . . .
H4B H 0.967(10) 0.213(6) 0.711(7) 0.14(4) Uiso 1 1 d D . . . .

loop_
_atom_site_aniso_label
_atom_site_aniso_U_11
_atom_site_aniso_U_22
_atom_site_aniso_U_33
_atom_site_aniso_U_23
_atom_site_aniso_U_13
_atom_site_aniso_U_12
O1 0.056(3) 0.067(2) 0.061(3) -0.007(2) 0.004(3) -0.002(2)
O2 0.050(3) 0.068(3) 0.076(3) 0.003(2) -0.003(3) -0.002(2)
O3 0.061(3) 0.069(2) 0.063(3) 0.004(2) 0.007(2) -0.003(2)
N1 0.052(3) 0.058(3) 0.060(4) -0.001(3) 0.006(3) -0.001(3)
C1 0.055(4) 0.060(3) 0.054(4) 0.001(3) 0.005(3) 0.004(3)
C2 0.055(4) 0.068(4) 0.059(4) 0.004(3) -0.009(4) 0.002(4)
C3 0.051(4) 0.063(3) 0.064(4) -0.003(3) 0.002(3) -0.001(3)
C4 0.053(4) 0.060(3) 0.060(4) -0.002(3) -0.004(4) 0.008(3)
C5 0.054(4) 0.063(4) 0.063(5) 0.000(3) -0.003(4) 0.001(3)
C6 0.062(4) 0.059(4) 0.054(4) -0.005(3) 0.002(4) 0.001(3)
C7 0.052(4) 0.064(4) 0.063(4) 0.001(3) 0.008(4) 0.002(3)
C8 0.054(4) 0.057(3) 0.070(5) -0.006(3) 0.006(4) 0.003(3)
O4 0.064(3) 0.070(3) 0.075(3) -0.001(2) 0.002(3) 0.001(3)

loop_
_atom_type_symbol
_atom_type_description
_atom_type_scat_dispersion_real
_atom_type_scat_dispersion_imag
_atom_type_scat_source
C C 0.0181 0.0091 'International Tables Vol C Tables 4.2.6.8 and 6.1.1.4'
H H 0.0000 0.0000 'International Tables Vol C Tables 4.2.6.8 and 6.1.1.4'
N N 0.0311 0.0180 'International Tables Vol C Tables 4.2.6.8 and 6.1.1.4'
O O 0.0492 0.0322 'International Tables Vol C Tables 4.2.6.8 and 6.1.1.4'

loop_
_geom_angle_atom_site_label_1
_geom_angle_atom_site_label_2
_geom_angle_atom_site_label_3
_geom_angle
_geom_angle_site_symmetry_1
_geom_angle_site_symmetry_3
_geom_angle_publ_flag
C6 O1 C3 106.1(5) . . ?
C1 N1 C4 106.3(5) . . ?
C1 N1 C7 113.8(5) . . ?
C1 N1 H1 107(5) . . ?
C4 N1 H1 120(5) . . ?
C7 N1 C4 103.9(5) . . ?
C7 N1 H1 106(4) . . ?
N1 C1 H1A 109.8 . . ?
N1 C1 C2 104.0(5) . . ?
N1 C1 C8 110.5(6) . . ?
C2 C1 H1A 109.8 . . ?
C8 C1 H1A 109.8 . . ?
C8 C1 C2 112.9(5) . . ?
C1 C2 H2A 110.8 . . ?
C1 C2 H2B 110.8 . . ?
H2A C2 H2B 108.9 . . ?
C3 C2 C1 104.9(5) . . ?
C3 C2 H2A 110.8 . . ?
C3 C2 H2B 110.8 . . ?
O1 C3 C2 112.2(5) . . ?
O1 C3 H3 111.7 . . ?
O1 C3 C4 102.7(5) . . ?
C2 C3 H3 111.7 . . ?
C2 C3 C4 106.3(5) . . ?
C4 C3 H3 111.7 . . ?
N1 C4 H4 116.2 . . ?
C3 C4 N1 98.3(5) . . ?
C3 C4 H4 116.2 . . ?
C5 C4 N1 103.1(5) . . ?
C5 C4 C3 104.3(5) . . ?
C5 C4 H4 116.2 . . ?
C4 C5 H5A 113.2 . . ?
C4 C5 H5B 113.2 . . ?
C4 C5 C6 92.6(5) . . ?
H5A C5 H5B 110.5 . . ?
C6 C5 H5A 113.2 . . ?
C6 C5 H5B 113.2 . . ?
O1 C6 C5 103.0(5) . . ?
O1 C6 H6 114.5 . . ?
O1 C6 C7 106.9(5) . . ?
C5 C6 H6 114.5 . . ?
C7 C6 C5 102.0(5) . . ?
C7 C6 H6 114.5 . . ?
N1 C7 H7A 111.4 . . ?
N1 C7 H7B 111.4 . . ?
C6 C7 N1 101.7(5) . . ?
C6 C7 H7A 111.4 . . ?
C6 C7 H7B 111.4 . . ?
H7A C7 H7B 109.3 . . ?
O2 C8 O3 126.9(6) . . ?
O2 C8 C1 117.3(6) . . ?
O3 C8 C1 115.7(6) . . ?
H4A O4 H4B 97(6) . . ?

loop_
_geom_bond_atom_site_label_1
_geom_bond_atom_site_label_2
_geom_bond_distance
_geom_bond_site_symmetry_2
_geom_bond_publ_flag
O1 C3 1.461(7) . ?
O1 C6 1.451(6) . ?
O2 C8 1.250(8) . ?
O3 C8 1.273(7) . ?
N1 C1 1.498(7) . ?
N1 C4 1.527(7) . ?
N1 C7 1.525(7) . ?
N1 H1 0.840(3) . ?
C1 H1A 1.0000 . ?
C1 C2 1.554(7) . ?
C1 C8 1.536(8) . ?
C2 H2A 0.9900 . ?
C2 H2B 0.9900 . ?
C2 C3 1.516(7) . ?
C3 H3 1.0000 . ?
C3 C4 1.523(8) . ?
C4 H4 1.0000 . ?
C4 C5 1.520(8) . ?
C5 H5A 0.9900 . ?
C5 H5B 0.9900 . ?
C5 C6 1.531(8) . ?
C6 H6 1.0000 . ?
C6 C7 1.521(8) . ?
C7 H7A 0.9900 . ?
C7 H7B 0.9900 . ?
O4 H4A 0.880(3) . ?
O4 H4B 0.880(3) . ?

loop_
_geom_hbond_atom_site_label_D
_geom_hbond_atom_site_label_H
_geom_hbond_atom_site_label_A
_geom_hbond_distance_DH
_geom_hbond_distance_HA
_geom_hbond_distance_DA
_geom_hbond_angle_DHA
_geom_hbond_site_symmetry_A
_geom_hbond_publ_flag
N1 H1 O2 0.840(3) 2.56(6) 3.037(7) 117(5) 4_556 yes
N1 H1 O4 0.840(3) 2.26(4) 2.937(8) 138(6) 4_456 yes
O4 H4A O3 0.880(3) 1.97(2) 2.818(7) 162(6) . yes
O4 H4B O2 0.880(3) 2.54(7) 3.177(7) 130(7) 1_655 yes
O4 H4B O3 0.880(3) 2.35(3) 3.195(8) 160(8) 1_655 yes

loop_
_geom_torsion_atom_site_label_1
_geom_torsion_atom_site_label_2
_geom_torsion_atom_site_label_3
_geom_torsion_atom_site_label_4
_geom_torsion
_geom_torsion_site_symmetry_1
_geom_torsion_site_symmetry_2
_geom_torsion_site_symmetry_3
_geom_torsion_site_symmetry_4
_geom_torsion_publ_flag
O1 C3 C4 N1 77.1(5) . . . . ?
O1 C3 C4 C5 -28.8(6) . . . . ?
O1 C6 C7 N1 67.0(6) . . . . ?
N1 C1 C2 C3 4.3(6) . . . . ?
N1 C1 C8 O2 1.1(7) . . . . ?
N1 C1 C8 O3 177.8(5) . . . . ?
N1 C4 C5 C6 -53.3(5) . . . . ?
C1 N1 C4 C3 44.2(6) . . . . ?
C1 N1 C4 C5 151.1(5) . . . . ?
C1 N1 C7 C6 -109.0(6) . . . . ?
C1 C2 C3 O1 -87.9(6) . . . . ?
C1 C2 C3 C4 23.6(6) . . . . ?
C2 C1 C8 O2 117.0(6) . . . . ?
C2 C1 C8 O3 -66.3(7) . . . . ?
C2 C3 C4 N1 -40.9(6) . . . . ?
C2 C3 C4 C5 -146.8(5) . . . . ?
C3 O1 C6 C5 38.8(5) . . . . ?
C3 O1 C6 C7 -68.2(6) . . . . ?
C3 C4 C5 C6 48.9(6) . . . . ?
C4 N1 C1 C2 -30.7(6) . . . . ?
C4 N1 C1 C8 90.7(6) . . . . ?
C4 N1 C7 C6 6.1(6) . . . . ?
C4 C5 C6 O1 -53.0(5) . . . . ?
C4 C5 C6 C7 57.8(6) . . . . ?
C5 C6 C7 N1 -40.7(6) . . . . ?
C6 O1 C3 C2 107.6(5) . . . . ?
C6 O1 C3 C4 -6.2(5) . . . . ?
C7 N1 C1 C2 83.0(6) . . . . ?
C7 N1 C1 C8 -155.6(5) . . . . ?
C7 N1 C4 C3 -76.2(5) . . . . ?
C7 N1 C4 C5 30.7(6) . . . . ?
C8 C1 C2 C3 -115.5(5) . . . . ?

loop_
_twin_individual_id
_twin_individual_mass_fraction_refined
1 0.5(9)
2 0.5(9)
